data_2022246
loop_
_publ_author_name
'Mason, Helen E.'
'Howard, Judith A. K.'
'Sparkes, Hazel A.'

_publ_section_title
;
 Synthesis and structures of three isoxazole-containing Schiff bases
;
_journal_coeditor_code WV3001
_journal_issue 9
_journal_name_full 'Acta Crystallographica Section C'
_journal_page_first 927
_journal_page_last 931
_journal_paper_doi 10.1107/S2053229620010530
_journal_volume 76
_journal_year 2020
_chemical_absolute_configuration unk
_chemical_formula_iupac 'C11 H10 N2 O2'
_chemical_formula_moiety 'C11 H10 N2 O2'
_chemical_formula_sum 'C11 H10 N2 O2'
_chemical_formula_weight 202.21
_chemical_name_common N-(salicylidene)-3-amino-5-methyl-isoxazole
_chemical_name_systematic
;
(<i>E</i>)-2-{[(5-Methylisoxazol-3-yl)imino]methyl}phenol
;
_space_group_crystal_system orthorhombic
_space_group_IT_number 33
_space_group_name_Hall 'P 2c -2n'
_space_group_name_H-M_alt 'P n a 21'
_atom_sites_solution_hydrogens mixed
_atom_sites_solution_primary direct
_audit_creation_method
;
Olex2 1.3
(compiled Nov 21 2019 18:26:39 for OlexSys, GUI svn.r6003)
;
_cell_angle_alpha 90
_cell_angle_beta 90
_cell_angle_gamma 90
_cell_formula_units_Z 4
_cell_length_a 20.5584(7)
_cell_length_b 10.0468(4)
_cell_length_c 4.6417(2)
_cell_measurement_reflns_used 1956
_cell_measurement_temperature 120(2)
_cell_measurement_theta_max 30.4005
_cell_measurement_theta_min 2.8293
_cell_volume 958.73(7)
_computing_cell_refinement
;
CrysAlis PRO (Oxford Diffraction, 2010)
;
_computing_data_collection
;
CrysAlis PRO (Oxford Diffraction, 2010)
;
_computing_data_reduction
;
CrysAlis PRO (Oxford Diffraction, 2010)
;
_computing_molecular_graphics
;
OLEX2 (Dolomanov <i>et al.</i>,  2009)
;
_computing_publication_material
;
OLEX2 (Dolomanov <i>et al.</i>,  2009)
;
_computing_structure_refinement
;
SHELXL2018 (Sheldrick, 2015b)
;
_computing_structure_solution
;
SHELXS97 (Sheldrick, 2008)
;
_diffrn_ambient_temperature 120(2)
_diffrn_detector_area_resol_mean 16.1511
_diffrn_measured_fraction_theta_full 0.998
_diffrn_measured_fraction_theta_max 0.998
_diffrn_measurement_device_type 'Oxford Diffraction Xcalibur (Sapphire3, Gemini ultra)'
_diffrn_measurement_method '\w scans'
_diffrn_radiation_monochromator graphite
_diffrn_radiation_type 'Mo K\a'
_diffrn_radiation_wavelength 0.71073
_diffrn_reflns_av_R_equivalents 0.0395
_diffrn_reflns_av_unetI/netI 0.0381
_diffrn_reflns_limit_h_max 24
_diffrn_reflns_limit_h_min -26
_diffrn_reflns_limit_k_max 12
_diffrn_reflns_limit_k_min -7
_diffrn_reflns_limit_l_max 5
_diffrn_reflns_limit_l_min -5
_diffrn_reflns_number 6756
_diffrn_reflns_theta_full 27.096
_diffrn_reflns_theta_max 27.096
_diffrn_reflns_theta_min 2.835
_diffrn_source 'Enhance (Mo) X-ray Source'
_exptl_absorpt_coefficient_mu 0.099
_exptl_absorpt_correction_T_max 0.991
_exptl_absorpt_correction_T_min 0.969
_exptl_absorpt_correction_type analytical
_exptl_absorpt_process_details
;
(CrysAlis PRO; Oxford Diffraction, 2010)
;
_exptl_crystal_colour yellow
_exptl_crystal_density_diffrn 1.401
_exptl_crystal_density_method 'not measured'
_exptl_crystal_description plate
_exptl_crystal_F_000 424
_exptl_crystal_size_max 0.49
_exptl_crystal_size_mid 0.24
_exptl_crystal_size_min 0.09
_refine_diff_density_max 0.163
_refine_diff_density_min -0.170
_refine_ls_extinction_method none
_refine_ls_goodness_of_fit_ref 1.050
_refine_ls_hydrogen_treatment mixed
_refine_ls_matrix_type full
_refine_ls_number_parameters 141
_refine_ls_number_reflns 2021
_refine_ls_number_restraints 1
_refine_ls_restrained_S_all 1.050
_refine_ls_R_factor_all 0.0428
_refine_ls_R_factor_gt 0.0365
_refine_ls_shift/su_max 0.000
_refine_ls_shift/su_mean 0.000
_refine_ls_structure_factor_coef Fsqd
_refine_ls_weighting_details 'w=1/[\s^2^(Fo^2^)+(0.0346P)^2^+0.0649P] where P=(Fo^2^+2Fc^2^)/3'
_refine_ls_weighting_scheme calc
_refine_ls_wR_factor_gt 0.0775
_refine_ls_wR_factor_ref 0.0808
_reflns_number_gt 1819
_reflns_number_total 2021
_reflns_threshold_expression 'I > 2\s(I)'
_cod_data_source_file wv3001sup1.cif
_cod_data_source_block 2
_cod_database_code 2022246
_shelx_space_group_comment
;
The symmetry employed for this shelxl refinement is uniquely defined
by the following loop, which should always be used as a source of
symmetry information in preference to the above space-group names.
They are only intended as comments.
;
_shelx_estimated_absorpt_t_min 0.953
_shelx_estimated_absorpt_t_max 0.991

loop_
_space_group_symop_operation_xyz
'x, y, z'
'-x, -y, z+1/2'
'-x+1/2, y+1/2, z+1/2'
'x+1/2, -y+1/2, z'

loop_
_atom_site_type_symbol
_atom_site_label
_atom_site_fract_x
_atom_site_fract_y
_atom_site_fract_z
_atom_site_U_iso_or_equiv
_atom_site_adp_type
_atom_site_calc_flag
_atom_site_occupancy
_atom_site_disorder_assembly
_atom_site_disorder_group
N N1 0.81572(8) 0.82495(18) 0.5857(4) 0.0178(4) Uani d 1 . .
O O2 0.69696(7) 0.88359(16) 1.1087(4) 0.0252(4) Uani d 1 . .
C C5 0.89944(10) 0.6016(2) 0.0907(6) 0.0230(5) Uani d 1 . .
H H5 0.876479 0.522402 0.137253 0.028 Uiso calc 1 . .
C C8 0.76594(9) 0.8126(2) 0.7920(5) 0.0174(5) Uani d 1 . .
C C7 0.83312(10) 0.7187(2) 0.4495(5) 0.0171(5) Uani d 1 . .
H H7 0.812090 0.636888 0.492966 0.021 Uiso calc 1 . .
C C6 0.88369(10) 0.7205(2) 0.2328(4) 0.0185(5) Uani d 1 . .
C C9 0.73150(10) 0.7000(2) 0.8961(5) 0.0190(5) Uani d 1 . .
H H9 0.737117 0.609553 0.841572 0.023 Uiso calc 1 . .
N N2 0.74662(9) 0.9233(2) 0.9160(4) 0.0254(5) Uani d 1 . .
C C10 0.68911(10) 0.7496(2) 1.0894(5) 0.0187(5) Uani d 1 . .
C C2 0.96625(11) 0.8330(3) -0.0493(5) 0.0280(6) Uani d 1 . .
H H2 0.989209 0.911688 -0.099409 0.034 Uiso calc 1 . .
C C1 0.91752(10) 0.8371(2) 0.1593(5) 0.0212(5) Uani d 1 . .
C C4 0.94762(11) 0.5978(3) -0.1150(5) 0.0282(6) Uani d 1 . .
H H4 0.957931 0.516631 -0.209719 0.034 Uiso calc 1 . .
C C3 0.98101(10) 0.7139(3) -0.1827(5) 0.0294(6) Uani d 1 . .
H H3 1.014582 0.711294 -0.323261 0.035 Uiso calc 1 . .
C C11 0.63763(10) 0.6919(2) 1.2750(5) 0.0246(5) Uani d 1 . .
H H11A 0.649494 0.600596 1.327622 0.037 Uiso calc 1 . .
H H11B 0.596262 0.691209 1.170093 0.037 Uiso calc 1 . .
H H11C 0.633106 0.745691 1.449976 0.037 Uiso calc 1 . .
O O1 0.90403(8) 0.95508(17) 0.2871(4) 0.0271(4) Uani d 1 . .
H H1 0.8719(16) 0.943(3) 0.431(7) 0.062(10) Uiso d 1 . .

loop_
_atom_site_aniso_label
_atom_site_aniso_U_11
_atom_site_aniso_U_22
_atom_site_aniso_U_33
_atom_site_aniso_U_12
_atom_site_aniso_U_13
_atom_site_aniso_U_23
N1 0.0184(9) 0.0183(10) 0.0167(9) -0.0007(7) -0.0013(7) 0.0014(8)
O2 0.0273(8) 0.0198(8) 0.0286(9) 0.0038(7) 0.0080(7) -0.0025(7)
C5 0.0234(11) 0.0234(13) 0.0221(12) 0.0041(9) -0.0012(10) 0.0035(10)
C8 0.0166(10) 0.0172(11) 0.0184(11) 0.0019(8) -0.0032(9) -0.0008(9)
C7 0.0177(10) 0.0162(11) 0.0175(11) -0.0015(9) -0.0037(8) -0.0005(9)
C6 0.0166(10) 0.0228(12) 0.0162(12) -0.0011(9) -0.0035(8) 0.0019(9)
C9 0.0212(11) 0.0143(11) 0.0216(12) -0.0009(9) -0.0004(9) -0.0041(9)
N2 0.0278(10) 0.0191(10) 0.0293(12) 0.0008(8) 0.0081(9) -0.0017(9)
C10 0.0178(10) 0.0185(11) 0.0197(12) 0.0004(9) -0.0057(8) -0.0004(10)
C2 0.0181(11) 0.0425(17) 0.0232(13) -0.0075(10) -0.0040(9) 0.0097(12)
C1 0.0191(10) 0.0252(13) 0.0194(12) -0.0019(9) -0.0057(9) 0.0019(10)
C4 0.0264(12) 0.0376(16) 0.0206(12) 0.0107(10) -0.0008(10) 0.0004(11)
C3 0.0168(11) 0.0502(18) 0.0210(12) 0.0031(11) 0.0009(9) 0.0050(12)
C11 0.0208(11) 0.0287(14) 0.0243(12) -0.0006(10) 0.0020(10) -0.0030(11)
O1 0.0297(9) 0.0228(9) 0.0287(9) -0.0084(7) 0.0002(8) 0.0016(8)

loop_
_atom_type_symbol
_atom_type_description
_atom_type_scat_dispersion_real
_atom_type_scat_dispersion_imag
_atom_type_scat_source
C C 0.0033 0.0016 'International Tables Vol C Tables 4.2.6.8 and 6.1.1.4'
H H 0.0000 0.0000 'International Tables Vol C Tables 4.2.6.8 and 6.1.1.4'
N N 0.0061 0.0033 'International Tables Vol C Tables 4.2.6.8 and 6.1.1.4'
O O 0.0106 0.0060 'International Tables Vol C Tables 4.2.6.8 and 6.1.1.4'

loop_
_exptl_crystal_face_index_h
_exptl_crystal_face_index_k
_exptl_crystal_face_index_l
_exptl_crystal_face_perp_dist
0 3 -3 0.1948
-1 14 0 0.1175
-1 0 0 0.0445
1 0 0 0.0445
1 -14 0 0.1175
0 -3 3 0.1948
-5 9 5 0.1726

loop_
_geom_angle_atom_site_label_1
_geom_angle_atom_site_label_2
_geom_angle_atom_site_label_3
_geom_angle_site_symmetry_1
_geom_angle_site_symmetry_3
_geom_angle
_geom_angle_publ_flag
C7 N1 C8 . . 117.49(18) ?
C10 O2 N2 . . 108.88(17) ?
C6 C5 H5 . . 119.5 ?
C4 C5 H5 . . 119.5 ?
C4 C5 C6 . . 121.1(2) ?
N1 C8 C9 . . 131.7(2) ?
N2 C8 N1 . . 116.30(19) ?
N2 C8 C9 . . 112.03(19) ?
N1 C7 H7 . . 119.0 ?
N1 C7 C6 . . 121.9(2) ?
C6 C7 H7 . . 119.0 ?
C5 C6 C7 . . 118.8(2) ?
C5 C6 C1 . . 118.8(2) ?
C1 C6 C7 . . 122.3(2) ?
C8 C9 H9 . . 127.6 ?
C10 C9 C8 . . 104.72(19) ?
C10 C9 H9 . . 127.6 ?
C8 N2 O2 . . 104.84(18) ?
O2 C10 C11 . . 115.73(19) ?
C9 C10 O2 . . 109.53(19) ?
C9 C10 C11 . . 134.7(2) ?
C1 C2 H2 . . 120.1 ?
C3 C2 H2 . . 120.1 ?
C3 C2 C1 . . 119.7(2) ?
C2 C1 C6 . . 120.0(2) ?
O1 C1 C6 . . 121.5(2) ?
O1 C1 C2 . . 118.6(2) ?
C5 C4 H4 . . 120.4 ?
C5 C4 C3 . . 119.3(2) ?
C3 C4 H4 . . 120.4 ?
C2 C3 C4 . . 121.2(2) ?
C2 C3 H3 . . 119.4 ?
C4 C3 H3 . . 119.4 ?
C10 C11 H11A . . 109.5 ?
C10 C11 H11B . . 109.5 ?
C10 C11 H11C . . 109.5 ?
H11A C11 H11B . . 109.5 ?
H11A C11 H11C . . 109.5 ?
H11B C11 H11C . . 109.5 ?
C1 O1 H1 . . 110(2) ?

loop_
_geom_bond_atom_site_label_1
_geom_bond_atom_site_label_2
_geom_bond_site_symmetry_2
_geom_bond_distance
_geom_bond_publ_flag
N1 C8 . 1.407(3) ?
N1 C7 . 1.291(3) ?
O2 N2 . 1.415(2) ?
O2 C10 . 1.358(3) ?
C5 H5 . 0.9500 ?
C5 C6 . 1.402(3) ?
C5 C4 . 1.377(3) ?
C8 C9 . 1.420(3) ?
C8 N2 . 1.314(3) ?
C7 H7 . 0.9500 ?
C7 C6 . 1.447(3) ?
C6 C1 . 1.405(3) ?
C9 H9 . 0.9500 ?
C9 C10 . 1.347(3) ?
C10 C11 . 1.483(3) ?
C2 H2 . 0.9500 ?
C2 C1 . 1.394(3) ?
C2 C3 . 1.381(4) ?
C1 O1 . 1.354(3) ?
C4 H4 . 0.9500 ?
C4 C3 . 1.389(4) ?
C3 H3 . 0.9500 ?
C11 H11A . 0.9800 ?
C11 H11B . 0.9800 ?
C11 H11C . 0.9800 ?
O1 H1 . 0.95(3) ?

loop_
_geom_hbond_atom_site_label_D
_geom_hbond_atom_site_label_H
_geom_hbond_atom_site_label_A
_geom_hbond_site_symmetry_A
_geom_hbond_distance_DH
_geom_hbond_distance_HA
_geom_hbond_distance_DA
_geom_hbond_angle_DHA
_geom_hbond_publ_flag
C7 H7 O2 3_644 0.95 2.61 3.502(3) 157.0 yes
C7 H7 N2 3_644 0.95 2.49 3.394(3) 159.4 yes
C9 H9 N2 3_644 0.95 2.74 3.591(3) 149.3 yes
C2 H2 O1 2_774 0.95 2.62 3.496(3) 152.8 yes
O1 H1 N1 . 0.95(3) 1.80(3) 2.632(2) 145(3) yes

loop_
_geom_torsion_atom_site_label_1
_geom_torsion_atom_site_label_2
_geom_torsion_atom_site_label_3
_geom_torsion_atom_site_label_4
_geom_torsion_site_symmetry_1
_geom_torsion_site_symmetry_2
_geom_torsion_site_symmetry_3
_geom_torsion_site_symmetry_4
_geom_torsion
_geom_torsion_publ_flag
N1 C8 C9 C10 . . . . -179.3(2) ?
N1 C8 N2 O2 . . . . 179.62(17) ?
N1 C7 C6 C5 . . . . -179.1(2) ?
N1 C7 C6 C1 . . . . 0.8(3) ?
C5 C6 C1 C2 . . . . -0.7(3) ?
C5 C6 C1 O1 . . . . 179.4(2) ?
C5 C4 C3 C2 . . . . -0.6(3) ?
C8 N1 C7 C6 . . . . 179.86(18) ?
C8 C9 C10 O2 . . . . -0.8(2) ?
C8 C9 C10 C11 . . . . 178.5(2) ?
C7 N1 C8 C9 . . . . 3.8(3) ?
C7 N1 C8 N2 . . . . -176.33(19) ?
C7 C6 C1 C2 . . . . 179.4(2) ?
C7 C6 C1 O1 . . . . -0.5(3) ?
C6 C5 C4 C3 . . . . -0.1(3) ?
C9 C8 N2 O2 . . . . -0.5(2) ?
N2 O2 C10 C9 . . . . 0.6(2) ?
N2 O2 C10 C11 . . . . -178.90(17) ?
N2 C8 C9 C10 . . . . 0.9(2) ?
C10 O2 N2 C8 . . . . 0.0(2) ?
C1 C2 C3 C4 . . . . 0.7(4) ?
C4 C5 C6 C7 . . . . -179.34(19) ?
C4 C5 C6 C1 . . . . 0.8(3) ?
C3 C2 C1 C6 . . . . 0.0(3) ?
C3 C2 C1 O1 . . . . 179.9(2) ?

_cod_database_fobs_code 2022246
